data_4079160
loop_
_publ_author_name
'Shen, Xiaodong'
'Xue, Mingqiang'
'Jiao, Rui'
'Ma, Yong'
'Zhang, Yong'
'Shen, Qi'

_publ_section_title
;
 Bis(\b-diketiminate) Rare-Earth-Metal Borohydrides: Syntheses,
 Structures, and Catalysis for the Polymerizations ofl-Lactide,
 \e-Caprolactone, and Methyl Methacrylate
;
_journal_issue 17
_journal_name_full Organometallics
_journal_page_first 6222
_journal_paper_doi 10.1021/om3005299
_journal_volume 31
_journal_year 2012
_chemical_formula_moiety 'C38 H46 B N4 Yb, 2(C4 H8 O)'
_chemical_formula_sum 'C46 H62 B N4 O2 Yb'
_chemical_formula_weight 886.85
_chemical_name_systematic
; 
 ? 
;
_space_group_IT_number 15
_symmetry_cell_setting monoclinic
_symmetry_Int_Tables_number 15
_symmetry_space_group_name_Hall '-C 2yc'
_symmetry_space_group_name_H-M 'C 1 2/c 1'
_atom_sites_solution_hydrogens geom
_atom_sites_solution_primary direct
_atom_sites_solution_secondary difmap
_audit_creation_method SHELXL-97
_cell_angle_alpha 90.00
_cell_angle_beta 105.587(2)
_cell_angle_gamma 90.00
_cell_formula_units_Z 4
_cell_length_a 21.2509(17)
_cell_length_b 12.8271(10)
_cell_length_c 16.7357(13)
_cell_measurement_reflns_used 10525
_cell_measurement_temperature 223(2)
_cell_measurement_theta_max 27.5
_cell_measurement_theta_min 3.2
_cell_volume 4394.2(6)
_computing_cell_refinement CrystalClear
_computing_data_collection CrystalClear
_computing_data_reduction CrystalStructure
_computing_structure_refinement 'SHELXL-97 (Sheldrick, 1997)'
_computing_structure_solution 'SHELXS-97 (Sheldrick, 1990)'
_diffrn_ambient_temperature 223(2)
_diffrn_detector_area_resol_mean 14.63
_diffrn_measured_fraction_theta_full 0.995
_diffrn_measured_fraction_theta_max 0.995
_diffrn_measurement_device_type 'Rigaku Saturn'
_diffrn_measurement_method \w
_diffrn_radiation_monochromator graphite
_diffrn_radiation_source 'fine-focus sealed tube'
_diffrn_radiation_type MoK\a
_diffrn_radiation_wavelength 0.71075
_diffrn_reflns_av_R_equivalents 0.0262
_diffrn_reflns_av_sigmaI/netI 0.0360
_diffrn_reflns_limit_h_max 25
_diffrn_reflns_limit_h_min -23
_diffrn_reflns_limit_k_max 13
_diffrn_reflns_limit_k_min -15
_diffrn_reflns_limit_l_max 20
_diffrn_reflns_limit_l_min -20
_diffrn_reflns_number 10849
_diffrn_reflns_theta_full 25.49
_diffrn_reflns_theta_max 25.49
_diffrn_reflns_theta_min 3.35
_exptl_absorpt_coefficient_mu 2.168
_exptl_absorpt_correction_T_max 0.364
_exptl_absorpt_correction_T_min 0.223
_exptl_absorpt_correction_type multi-scan
_exptl_absorpt_process_details 'Jacobson, R. (1998) Private communication'
_exptl_crystal_colour orange
_exptl_crystal_density_diffrn 1.341
_exptl_crystal_density_method 'not measured'
_exptl_crystal_description block
_exptl_crystal_F_000 1828
_exptl_crystal_size_max 0.80
_exptl_crystal_size_mid 0.60
_exptl_crystal_size_min 0.45
_refine_diff_density_max 1.527
_refine_diff_density_min -0.913
_refine_diff_density_rms 0.118
_refine_ls_extinction_method none
_refine_ls_goodness_of_fit_ref 1.078
_refine_ls_hydrogen_treatment mixed
_refine_ls_matrix_type full
_refine_ls_number_parameters 246
_refine_ls_number_reflns 4060
_refine_ls_number_restraints 13
_refine_ls_restrained_S_all 1.082
_refine_ls_R_factor_all 0.0359
_refine_ls_R_factor_gt 0.0336
_refine_ls_shift/su_max 0.000
_refine_ls_shift/su_mean 0.000
_refine_ls_structure_factor_coef Fsqd
_refine_ls_weighting_details 'calc w=1/[\s^2^(Fo^2^)+(0.0561P)^2^+0.0000P] where P=(Fo^2^+2Fc^2^)/3'
_refine_ls_weighting_scheme calc
_refine_ls_wR_factor_gt 0.0870
_refine_ls_wR_factor_ref 0.0885
_reflns_number_gt 3767
_reflns_number_total 4060
_reflns_threshold_expression >2sigma(I)
_cod_data_source_file om3005299_si_001.cif
_cod_data_source_block complex6
_cod_original_sg_symbol_H-M 'C 2/c'
_cod_database_code 4079160

loop_
_symmetry_equiv_pos_as_xyz
'x, y, z'
'-x, y, -z+1/2'
'x+1/2, y+1/2, z'
'-x+1/2, y+1/2, -z+1/2'
'-x, -y, -z'
'x, -y, z-1/2'
'-x+1/2, -y+1/2, -z'
'x+1/2, -y+1/2, z-1/2'

loop_
_atom_site_label
_atom_site_type_symbol
_atom_site_fract_x
_atom_site_fract_y
_atom_site_fract_z
_atom_site_U_iso_or_equiv
_atom_site_adp_type
_atom_site_occupancy
_atom_site_symmetry_multiplicity
_atom_site_calc_flag
_atom_site_refinement_flags
_atom_site_disorder_assembly
_atom_site_disorder_group
Yb1 Yb 0.5000 0.162837(15) 0.7500 0.03313(10) Uani 1 2 d S . .
N1 N 0.61280(16) 0.1811(2) 0.7972(2) 0.0380(7) Uani 1 1 d . . .
N2 N 0.51770(15) 0.2668(2) 0.64784(19) 0.0392(7) Uani 1 1 d . . .
C1 C 0.7068(2) 0.2978(4) 0.8495(3) 0.0624(12) Uani 1 1 d . . .
H1A H 0.7098 0.2725 0.9050 0.094 Uiso 1 1 calc R . .
H1B H 0.7139 0.3726 0.8513 0.094 Uiso 1 1 calc R . .
H1C H 0.7396 0.2638 0.8281 0.094 Uiso 1 1 calc R . .
C2 C 0.63945(18) 0.2739(3) 0.7935(2) 0.0429(9) Uani 1 1 d . . .
C3 C 0.6102(2) 0.3526(3) 0.7386(3) 0.0456(10) Uani 1 1 d . . .
H3A H 0.6274 0.4198 0.7523 0.055 Uiso 1 1 calc R . .
C4 C 0.5591(2) 0.3461(3) 0.6661(3) 0.0405(9) Uani 1 1 d . . .
C5 C 0.5543(3) 0.4354(4) 0.6051(3) 0.0627(13) Uani 1 1 d . . .
H5A H 0.5596 0.4087 0.5531 0.094 Uiso 1 1 calc R . .
H5B H 0.5883 0.4861 0.6278 0.094 Uiso 1 1 calc R . .
H5C H 0.5119 0.4686 0.5955 0.094 Uiso 1 1 calc R . .
C6 C 0.65539(19) 0.1013(3) 0.8434(3) 0.0451(9) Uani 1 1 d . . .
C7 C 0.6943(2) 0.0442(4) 0.8034(3) 0.0571(12) Uani 1 1 d . . .
C8 C 0.7361(3) -0.0304(5) 0.8489(4) 0.0772(16) Uani 1 1 d . . .
H8 H 0.7629 -0.0688 0.8232 0.093 Uiso 1 1 calc R . .
C9 C 0.7394(3) -0.0495(5) 0.9307(4) 0.0835(17) Uani 1 1 d . . .
H9 H 0.7690 -0.0991 0.9607 0.100 Uiso 1 1 calc R . .
C10 C 0.6993(3) 0.0040(5) 0.9683(3) 0.0722(14) Uani 1 1 d . . .
H10 H 0.7001 -0.0107 1.0236 0.087 Uiso 1 1 calc R . .
C11 C 0.6575(2) 0.0799(4) 0.9244(3) 0.0555(11) Uani 1 1 d . . .
H11 H 0.6304 0.1170 0.9505 0.067 Uiso 1 1 calc R . .
C12 C 0.6909(3) 0.0610(5) 0.7140(3) 0.0820(17) Uani 1 1 d . . .
H12A H 0.7300 0.0331 0.7025 0.123 Uiso 1 1 calc R . .
H12B H 0.6878 0.1351 0.7019 0.123 Uiso 1 1 calc R . .
H12C H 0.6528 0.0258 0.6797 0.123 Uiso 1 1 calc R . .
C13 C 0.47397(19) 0.2614(3) 0.5655(2) 0.0427(9) Uani 1 1 d . . .
C14 C 0.4869(2) 0.1919(4) 0.5082(3) 0.0497(10) Uani 1 1 d . . .
C15 C 0.4423(3) 0.1858(5) 0.4303(3) 0.0645(13) Uani 1 1 d . . .
H15 H 0.4497 0.1382 0.3911 0.077 Uiso 1 1 calc R . .
C16 C 0.3873(3) 0.2485(5) 0.4095(3) 0.0733(16) Uani 1 1 d . . .
H16 H 0.3583 0.2441 0.3562 0.088 Uiso 1 1 calc R . .
C17 C 0.3750(3) 0.3168(4) 0.4660(3) 0.0651(14) Uani 1 1 d . . .
H17 H 0.3374 0.3590 0.4520 0.078 Uiso 1 1 calc R . .
C18 C 0.4184(2) 0.3236(3) 0.5444(3) 0.0513(11) Uani 1 1 d . . .
H18 H 0.4101 0.3706 0.5835 0.062 Uiso 1 1 calc R . .
C19 C 0.5474(2) 0.1244(5) 0.5296(3) 0.0655(13) Uani 1 1 d . . .
H19A H 0.5853 0.1672 0.5538 0.098 Uiso 1 1 calc R . .
H19B H 0.5525 0.0913 0.4796 0.098 Uiso 1 1 calc R . .
H19C H 0.5430 0.0713 0.5691 0.098 Uiso 1 1 calc R . .
B1 B 0.5000 -0.0305(6) 0.7500 0.061(2) Uani 1 2 d SD . .
H1 H 0.5000 -0.115(5) 0.7500 0.035(13) Uiso 1 2 d S . .
H2 H 0.535(3) 0.012(5) 0.724(4) 0.09(2) Uiso 0.75 1 d PD . .
H3 H 0.525(3) 0.012(5) 0.807(2) 0.09(2) Uiso 0.75 1 d PD . .
O1 O 0.3530(6) 0.6269(10) 0.7040(8) 0.1228(17) Uiso 0.50 1 d PD A 1
O1' O 0.3297(6) 0.5966(9) 0.6441(8) 0.1228(17) Uiso 0.50 1 d PD B 2
C20 C 0.4174(8) 0.6127(15) 0.6921(11) 0.1228(17) Uiso 0.50 1 d PD A 1
C20' C 0.3886(8) 0.5844(13) 0.6177(12) 0.1228(17) Uiso 0.50 1 d PD B 2
C21 C 0.4079(11) 0.6602(14) 0.6038(12) 0.1228(17) Uiso 0.50 1 d PD A 1
C21' C 0.4268(10) 0.6825(14) 0.6367(13) 0.1228(17) Uiso 0.50 1 d PD B 2
C22 C 0.3660(8) 0.7492(13) 0.6001(11) 0.1228(17) Uiso 0.50 1 d PD A 1
C22' C 0.3882(8) 0.7383(14) 0.6885(11) 0.1228(17) Uiso 0.50 1 d PD B 2
C23 C 0.3168(10) 0.6908(16) 0.6313(11) 0.1228(17) Uiso 0.50 1 d PD A 1
C23' C 0.3206(9) 0.7080(13) 0.6661(12) 0.1228(17) Uiso 0.50 1 d PD B 2

loop_
_atom_site_aniso_label
_atom_site_aniso_U_11
_atom_site_aniso_U_22
_atom_site_aniso_U_33
_atom_site_aniso_U_23
_atom_site_aniso_U_13
_atom_site_aniso_U_12
Yb1 0.03224(14) 0.03420(15) 0.03594(15) 0.000 0.01436(10) 0.000
N1 0.0294(16) 0.0433(17) 0.0433(18) 0.0025(14) 0.0131(15) 0.0003(13)
N2 0.0372(16) 0.0422(17) 0.0399(17) 0.0048(14) 0.0135(14) -0.0021(14)
C1 0.043(2) 0.073(3) 0.066(3) 0.004(3) 0.006(2) -0.015(2)
C2 0.0336(19) 0.054(2) 0.043(2) 0.0001(18) 0.0144(18) -0.0045(18)
C3 0.047(2) 0.042(2) 0.050(2) 0.0013(18) 0.016(2) -0.0098(18)
C4 0.041(2) 0.043(2) 0.042(2) 0.0052(16) 0.0197(19) -0.0009(16)
C5 0.072(3) 0.055(3) 0.062(3) 0.019(2) 0.019(3) -0.012(2)
C6 0.0325(19) 0.053(2) 0.051(2) 0.0032(19) 0.0126(18) 0.0066(18)
C7 0.041(2) 0.066(3) 0.069(3) 0.004(2) 0.021(2) 0.011(2)
C8 0.061(3) 0.079(4) 0.094(4) 0.008(3) 0.024(3) 0.030(3)
C9 0.074(4) 0.080(4) 0.090(4) 0.023(3) 0.009(3) 0.034(3)
C10 0.076(3) 0.079(4) 0.058(3) 0.020(3) 0.013(3) 0.016(3)
C11 0.055(3) 0.059(3) 0.055(3) 0.008(2) 0.017(2) 0.009(2)
C12 0.072(3) 0.112(5) 0.072(3) 0.008(3) 0.037(3) 0.033(3)
C13 0.042(2) 0.048(2) 0.039(2) 0.0115(17) 0.0136(18) -0.0063(18)
C14 0.045(2) 0.066(3) 0.041(2) 0.000(2) 0.017(2) -0.007(2)
C15 0.063(3) 0.090(3) 0.042(3) -0.010(2) 0.017(2) -0.016(3)
C16 0.056(3) 0.115(5) 0.043(3) 0.013(3) 0.004(2) -0.013(3)
C17 0.049(3) 0.084(3) 0.059(3) 0.023(3) 0.008(2) 0.002(2)
C18 0.047(2) 0.059(3) 0.048(3) 0.010(2) 0.014(2) 0.001(2)
C19 0.060(3) 0.077(3) 0.063(3) -0.012(3) 0.023(3) 0.004(3)
B1 0.072(5) 0.038(4) 0.082(6) 0.000 0.036(5) 0.000

loop_
_atom_type_symbol
_atom_type_description
_atom_type_scat_dispersion_real
_atom_type_scat_dispersion_imag
_atom_type_scat_source
C C 0.0033 0.0016 'International Tables Vol C Tables 4.2.6.8 and 6.1.1.4'
H H 0.0000 0.0000 'International Tables Vol C Tables 4.2.6.8 and 6.1.1.4'
N N 0.0061 0.0033 'International Tables Vol C Tables 4.2.6.8 and 6.1.1.4'
O O 0.0106 0.0060 'International Tables Vol C Tables 4.2.6.8 and 6.1.1.4'
Yb Yb -0.3850 5.5486 'International Tables Vol C Tables 4.2.6.8 and 6.1.1.4'
B B 0.0013 0.0007 'International Tables Vol C Tables 4.2.6.8 and 6.1.1.4'

loop_
_geom_angle_atom_site_label_1
_geom_angle_atom_site_label_2
_geom_angle_atom_site_label_3
_geom_angle
_geom_angle_site_symmetry_1
_geom_angle_site_symmetry_3
N2 Yb1 N2 108.31(16) 2_656 .
N2 Yb1 N1 92.82(11) 2_656 .
N2 Yb1 N1 80.38(11) . .
N2 Yb1 N1 80.38(11) 2_656 2_656
N2 Yb1 N1 92.82(11) . 2_656
N1 Yb1 N1 168.45(16) . 2_656
N2 Yb1 B1 125.85(8) 2_656 .
N2 Yb1 B1 125.85(8) . .
N1 Yb1 B1 95.78(8) . .
N1 Yb1 B1 95.78(8) 2_656 .
N2 Yb1 C4 21.12(11) 2_656 2_656
N2 Yb1 C4 93.61(11) . 2_656
N1 Yb1 C4 105.68(11) . 2_656
N1 Yb1 C4 65.18(11) 2_656 2_656
B1 Yb1 C4 137.96(7) . 2_656
N2 Yb1 C4 93.61(11) 2_656 .
N2 Yb1 C4 21.12(11) . .
N1 Yb1 C4 65.18(11) . .
N1 Yb1 C4 105.68(11) 2_656 .
B1 Yb1 C4 137.96(7) . .
C4 Yb1 C4 84.09(14) 2_656 .
N2 Yb1 C2 84.14(11) 2_656 .
N2 Yb1 C2 65.12(11) . .
N1 Yb1 C2 21.27(11) . .
N1 Yb1 C2 147.35(11) 2_656 .
B1 Yb1 C2 116.51(8) . .
C4 Yb1 C2 91.27(11) 2_656 .
C4 Yb1 C2 46.75(11) . .
N2 Yb1 C2 65.12(11) 2_656 2_656
N2 Yb1 C2 84.14(11) . 2_656
N1 Yb1 C2 147.35(11) . 2_656
N1 Yb1 C2 21.27(11) 2_656 2_656
B1 Yb1 C2 116.51(8) . 2_656
C4 Yb1 C2 46.75(11) 2_656 2_656
C4 Yb1 C2 91.27(11) . 2_656
C2 Yb1 C2 126.98(15) . 2_656
N2 Yb1 H2 144.4(16) 2_656 .
N2 Yb1 H2 103.7(10) . .
N1 Yb1 H2 77.5(14) . .
N1 Yb1 H2 113.4(15) 2_656 .
B1 Yb1 H2 26.2(3) . .
C4 Yb1 H2 162.7(10) 2_656 .
C4 Yb1 H2 112.2(4) . .
C2 Yb1 H2 95.8(12) . .
C2 Yb1 H2 134.4(16) 2_656 .
N2 Yb1 H3 105.5(12) 2_656 .
N2 Yb1 H3 141.4(18) . .
N1 Yb1 H3 80.0(17) . .
N1 Yb1 H3 110.7(17) 2_656 .
B1 Yb1 H3 26.3(3) . .
C4 Yb1 H3 123.6(15) 2_656 .
C4 Yb1 H3 141(2) . .
C2 Yb1 H3 101.1(16) . .
C2 Yb1 H3 127.5(19) 2_656 .
H2 Yb1 H3 39.4(8) . .
C2 N1 C6 116.5(3) . .
C2 N1 Yb1 119.2(3) . .
C6 N1 Yb1 123.4(2) . .
C4 N2 C13 118.4(3) . .
C4 N2 Yb1 120.6(3) . .
C13 N2 Yb1 119.7(2) . .
C2 C1 H1A 109.5 . .
C2 C1 H1B 109.5 . .
H1A C1 H1B 109.5 . .
C2 C1 H1C 109.5 . .
H1A C1 H1C 109.5 . .
H1B C1 H1C 109.5 . .
N1 C2 C3 124.1(4) . .
N1 C2 C1 119.8(4) . .
C3 C2 C1 116.1(4) . .
N1 C2 Yb1 39.49(18) . .
C3 C2 Yb1 87.2(2) . .
C1 C2 Yb1 153.6(3) . .
C2 C3 C4 129.3(4) . .
C2 C3 H3A 115.4 . .
C4 C3 H3A 115.4 . .
N2 C4 C3 124.1(4) . .
N2 C4 C5 120.2(4) . .
C3 C4 C5 115.7(4) . .
N2 C4 Yb1 38.29(18) . .
C3 C4 Yb1 88.2(2) . .
C5 C4 Yb1 153.5(3) . .
C4 C5 H5A 109.5 . .
C4 C5 H5B 109.5 . .
H5A C5 H5B 109.5 . .
C4 C5 H5C 109.5 . .
H5A C5 H5C 109.5 . .
H5B C5 H5C 109.5 . .
C11 C6 C7 120.0(4) . .
C11 C6 N1 121.4(4) . .
C7 C6 N1 118.7(4) . .
C8 C7 C6 118.2(5) . .
C8 C7 C12 120.0(5) . .
C6 C7 C12 121.8(4) . .
C9 C8 C7 121.6(5) . .
C9 C8 H8 119.2 . .
C7 C8 H8 119.2 . .
C10 C9 C8 119.8(5) . .
C10 C9 H9 120.1 . .
C8 C9 H9 120.1 . .
C9 C10 C11 119.7(5) . .
C9 C10 H10 120.1 . .
C11 C10 H10 120.1 . .
C6 C11 C10 120.7(5) . .
C6 C11 H11 119.7 . .
C10 C11 H11 119.7 . .
C7 C12 H12A 109.5 . .
C7 C12 H12B 109.5 . .
H12A C12 H12B 109.5 . .
C7 C12 H12C 109.5 . .
H12A C12 H12C 109.5 . .
H12B C12 H12C 109.5 . .
C18 C13 C14 120.3(4) . .
C18 C13 N2 120.1(4) . .
C14 C13 N2 119.6(4) . .
C13 C14 C15 118.1(4) . .
C13 C14 C19 121.2(4) . .
C15 C14 C19 120.7(4) . .
C16 C15 C14 121.2(5) . .
C16 C15 H15 119.4 . .
C14 C15 H15 119.4 . .
C17 C16 C15 120.3(5) . .
C17 C16 H16 119.8 . .
C15 C16 H16 119.8 . .
C16 C17 C18 119.5(5) . .
C16 C17 H17 120.3 . .
C18 C17 H17 120.3 . .
C17 C18 C13 120.5(5) . .
C17 C18 H18 119.7 . .
C13 C18 H18 119.7 . .
C14 C19 H19A 109.5 . .
C14 C19 H19B 109.5 . .
H19A C19 H19B 109.5 . .
C14 C19 H19C 109.5 . .
H19A C19 H19C 109.5 . .
H19B C19 H19C 109.5 . .
Yb1 B1 H1 180.000(16) . .
Yb1 B1 H2 60(4) . .
H1 B1 H2 120(4) . .
Yb1 B1 H3 60(4) . .
H1 B1 H3 120(4) . .
H2 B1 H3 82.6(10) . .
C20 O1 C23 104.8(13) . .
C20' O1' C23' 111.0(13) . .
O1 C20 C21 101.2(14) . .
O1' C20' C21' 108.1(14) . .
C22 C21 C20 105.8(16) . .
C20' C21' C22' 100.0(14) . .
C21 C22 C23 94.0(16) . .
C23' C22' C21' 112.3(15) . .
C22 C23 O1 107.8(15) . .
C22' C23' O1' 97.7(13) . .

loop_
_geom_bond_atom_site_label_1
_geom_bond_atom_site_label_2
_geom_bond_distance
_geom_bond_site_symmetry_2
Yb1 N2 2.278(3) 2_656
Yb1 N2 2.278(3) .
Yb1 N1 2.325(3) .
Yb1 N1 2.325(3) 2_656
Yb1 B1 2.480(8) .
Yb1 C4 3.165(4) 2_656
Yb1 C4 3.165(4) .
Yb1 C2 3.191(4) .
Yb1 C2 3.191(4) 2_656
Yb1 H2 2.15(7) .
Yb1 H3 2.16(8) .
N1 C2 1.327(5) .
N1 C6 1.445(5) .
N2 C4 1.325(5) .
N2 C13 1.441(5) .
C1 C2 1.516(6) .
C1 H1A 0.9700 .
C1 H1B 0.9700 .
C1 H1C 0.9700 .
C2 C3 1.394(6) .
C3 C4 1.397(6) .
C3 H3A 0.9400 .
C4 C5 1.521(6) .
C5 H5A 0.9700 .
C5 H5B 0.9700 .
C5 H5C 0.9700 .
C6 C11 1.373(6) .
C6 C7 1.401(6) .
C7 C8 1.387(7) .
C7 C12 1.495(7) .
C8 C9 1.373(8) .
C8 H8 0.9400 .
C9 C10 1.372(8) .
C9 H9 0.9400 .
C10 C11 1.387(7) .
C10 H10 0.9400 .
C11 H11 0.9400 .
C12 H12A 0.9700 .
C12 H12B 0.9700 .
C12 H12C 0.9700 .
C13 C18 1.389(6) .
C13 C14 1.390(6) .
C14 C15 1.394(7) .
C14 C19 1.510(7) .
C15 C16 1.384(8) .
C15 H15 0.9400 .
C16 C17 1.366(8) .
C16 H16 0.9400 .
C17 C18 1.389(7) .
C17 H17 0.9400 .
C18 H18 0.9400 .
C19 H19A 0.9700 .
C19 H19B 0.9700 .
C19 H19C 0.9700 .
B1 H1 1.09(6) .
B1 H2 1.099(10) .
B1 H3 1.101(10) .
O1 C20 1.445(14) .
O1 C23 1.496(16) .
O1' C20' 1.444(14) .
O1' C23' 1.501(16) .
C20 C21 1.560(17) .
C20' C21' 1.485(16) .
C21 C22 1.439(16) .
C21' C22' 1.522(16) .
C22 C23 1.490(16) .
C22' C23' 1.439(16) .

loop_
_geom_torsion_atom_site_label_1
_geom_torsion_atom_site_label_2
_geom_torsion_atom_site_label_3
_geom_torsion_atom_site_label_4
_geom_torsion
_geom_torsion_site_symmetry_1
N2 Yb1 N1 C2 -65.9(3) 2_656
N2 Yb1 N1 C2 42.2(3) .
N1 Yb1 N1 C2 -12.4(3) 2_656
B1 Yb1 N1 C2 167.6(3) .
C4 Yb1 N1 C2 -48.9(3) 2_656
C4 Yb1 N1 C2 26.8(3) .
C2 Yb1 N1 C2 -20.7(5) 2_656
N2 Yb1 N1 C6 103.3(3) 2_656
N2 Yb1 N1 C6 -148.6(3) .
N1 Yb1 N1 C6 156.9(3) 2_656
B1 Yb1 N1 C6 -23.1(3) .
C4 Yb1 N1 C6 120.3(3) 2_656
C4 Yb1 N1 C6 -164.0(3) .
C2 Yb1 N1 C6 169.2(5) .
C2 Yb1 N1 C6 148.6(3) 2_656
N2 Yb1 N2 C4 47.8(3) 2_656
N1 Yb1 N2 C4 -42.0(3) .
N1 Yb1 N2 C4 128.6(3) 2_656
B1 Yb1 N2 C4 -132.2(3) .
C4 Yb1 N2 C4 63.3(3) 2_656
C2 Yb1 N2 C4 -26.5(3) .
C2 Yb1 N2 C4 109.1(3) 2_656
N2 Yb1 N2 C13 -118.7(3) 2_656
N1 Yb1 N2 C13 151.5(3) .
N1 Yb1 N2 C13 -37.9(3) 2_656
B1 Yb1 N2 C13 61.3(3) .
C4 Yb1 N2 C13 -103.2(3) 2_656
C4 Yb1 N2 C13 -166.4(5) .
C2 Yb1 N2 C13 167.1(3) .
C2 Yb1 N2 C13 -57.3(3) 2_656
C6 N1 C2 C3 166.2(4) .
Yb1 N1 C2 C3 -23.8(5) .
C6 N1 C2 C1 -11.8(5) .
Yb1 N1 C2 C1 158.2(3) .
C6 N1 C2 Yb1 -170.0(5) .
N2 Yb1 C2 N1 113.6(3) 2_656
N2 Yb1 C2 N1 -133.1(3) .
N1 Yb1 C2 N1 175.44(12) 2_656
B1 Yb1 C2 N1 -13.8(3) .
C4 Yb1 C2 N1 133.5(3) 2_656
C4 Yb1 C2 N1 -145.9(3) .
C2 Yb1 C2 N1 166.2(3) 2_656
N2 Yb1 C2 C3 -86.0(3) 2_656
N2 Yb1 C2 C3 27.3(2) .
N1 Yb1 C2 C3 160.4(5) .
N1 Yb1 C2 C3 -24.1(4) 2_656
B1 Yb1 C2 C3 146.6(2) .
C4 Yb1 C2 C3 -66.1(3) 2_656
C4 Yb1 C2 C3 14.6(2) .
C2 Yb1 C2 C3 -33.4(2) 2_656
N2 Yb1 C2 C1 67.0(7) 2_656
N2 Yb1 C2 C1 -179.7(7) .
N1 Yb1 C2 C1 -46.5(7) .
N1 Yb1 C2 C1 128.9(7) 2_656
B1 Yb1 C2 C1 -60.3(7) .
C4 Yb1 C2 C1 86.9(7) 2_656
C4 Yb1 C2 C1 167.6(8) .
C2 Yb1 C2 C1 119.7(7) 2_656
N1 C2 C3 C4 -17.5(7) .
C1 C2 C3 C4 160.6(5) .
Yb1 C2 C3 C4 -32.4(5) .
C13 N2 C4 C3 -170.0(4) .
Yb1 N2 C4 C3 23.4(5) .
C13 N2 C4 C5 7.5(6) .
Yb1 N2 C4 C5 -159.1(3) .
C13 N2 C4 Yb1 166.6(5) .
C2 C3 C4 N2 18.4(7) .
C2 C3 C4 C5 -159.2(4) .
C2 C3 C4 Yb1 32.7(5) .
N2 Yb1 C4 N2 -135.2(3) 2_656
N1 Yb1 C4 N2 133.3(3) .
N1 Yb1 C4 N2 -54.2(3) 2_656
B1 Yb1 C4 N2 63.7(3) .
C4 Yb1 C4 N2 -116.3(3) 2_656
C2 Yb1 C4 N2 146.3(3) .
C2 Yb1 C4 N2 -70.1(3) 2_656
N2 Yb1 C4 C3 64.0(3) 2_656
N2 Yb1 C4 C3 -160.8(4) .
N1 Yb1 C4 C3 -27.5(2) .
N1 Yb1 C4 C3 145.0(2) 2_656
B1 Yb1 C4 C3 -97.2(3) .
C4 Yb1 C4 C3 82.8(3) 2_656
C2 Yb1 C4 C3 -14.5(2) .
C2 Yb1 C4 C3 129.1(3) 2_656
N2 Yb1 C4 C5 -91.5(7) 2_656
N2 Yb1 C4 C5 43.7(6) .
N1 Yb1 C4 C5 177.1(7) .
N1 Yb1 C4 C5 -10.5(7) 2_656
B1 Yb1 C4 C5 107.4(6) .
C4 Yb1 C4 C5 -72.6(6) 2_656
C2 Yb1 C4 C5 -170.0(7) .
C2 Yb1 C4 C5 -26.3(7) 2_656
C2 N1 C6 C11 97.0(5) .
Yb1 N1 C6 C11 -72.6(5) .
C2 N1 C6 C7 -84.1(5) .
Yb1 N1 C6 C7 106.4(4) .
C11 C6 C7 C8 -2.6(7) .
N1 C6 C7 C8 178.4(4) .
C11 C6 C7 C12 176.7(5) .
N1 C6 C7 C12 -2.3(7) .
C6 C7 C8 C9 0.8(9) .
C12 C7 C8 C9 -178.5(6) .
C7 C8 C9 C10 1.8(10) .
C8 C9 C10 C11 -2.5(10) .
C7 C6 C11 C10 1.9(7) .
N1 C6 C11 C10 -179.2(4) .
C9 C10 C11 C6 0.7(9) .
C4 N2 C13 C18 -78.4(5) .
Yb1 N2 C13 C18 88.3(4) .
C4 N2 C13 C14 103.2(5) .
Yb1 N2 C13 C14 -90.0(4) .
C18 C13 C14 C15 -0.8(6) .
N2 C13 C14 C15 177.5(4) .
C18 C13 C14 C19 179.4(4) .
N2 C13 C14 C19 -2.2(6) .
C13 C14 C15 C16 1.4(7) .
C19 C14 C15 C16 -178.9(5) .
C14 C15 C16 C17 -1.2(8) .
C15 C16 C17 C18 0.6(8) .
C16 C17 C18 C13 0.0(7) .
C14 C13 C18 C17 0.2(6) .
N2 C13 C18 C17 -178.2(4) .
C23 O1 C20 C21 -7(2) .
C23' O1' C20' C21' 11(2) .
O1 C20 C21 C22 38(2) .
O1' C20' C21' C22' 9(2) .
C20 C21 C22 C23 -49.5(19) .
C20' C21' C22' C23' -28(2) .
C21 C22 C23 O1 45.3(19) .
C20 O1 C23 C22 -24(2) .
C21' C22' C23' O1' 34(2) .
C20' O1' C23' C22' -26.6(19) .
